data_7128978
loop_
_publ_author_name
'Velasco-Rubio, \'Alvaro'
'Varela, Jes\'us A'
'Sa\'a, Carlos'

_publ_section_title
;
 Pd-Catalyzed allylic C-H activation to seven-membered
 <i>N</i>,<i>O</i>-heterocycles.
;
_journal_issue 83
_journal_name_full 'Chemical communications (Cambridge, England)'
_journal_page_first 10915
_journal_page_last 10918
_journal_paper_doi 10.1039/d1cc04056a
_journal_volume 57
_journal_year 2021
_chemical_formula_moiety 'C18 H18 Br N O3 S'
_chemical_formula_sum 'C18 H18 Br N O3 S'
_chemical_formula_weight 408.30
_chemical_name_common cs1av_2l
_space_group_crystal_system monoclinic
_space_group_IT_number 14
_space_group_name_Hall '-P 2yn'
_space_group_name_H-M_alt 'P 1 21/n 1'
_atom_sites_solution_hydrogens geom
_atom_sites_solution_primary dual
_atom_sites_solution_secondary difmap
_audit_update_record
;
2021-09-09 deposited with the CCDC.	2021-09-20 downloaded from the CCDC.
;
_cell_angle_alpha 90
_cell_angle_beta 107.174(3)
_cell_angle_gamma 90
_cell_formula_units_Z 4
_cell_length_a 11.3536(8)
_cell_length_b 9.6592(7)
_cell_length_c 16.8001(12)
_cell_measurement_reflns_used 9913
_cell_measurement_temperature 100.(2)
_cell_measurement_theta_max 29.8443
_cell_measurement_theta_min 2.4609
_cell_volume 1760.3(2)
_computing_cell_refinement 'SAINT V8.40B (Bruker AXS LLC, 2019)'
_computing_data_collection 'Bruker APEX3 software'
_computing_data_reduction 'SAINT V8.40B (Bruker AXS LLC, 2019)'
_computing_molecular_graphics 'ORTEP 2014.1 (Farrugia, 2012)'
_computing_publication_material 'IUCr Journals printCIF'
_computing_structure_refinement 'SHELXL-2018/3 (Sheldrick, 2018)'
_computing_structure_solution 'SHELXT 2018/2 (Sheldrick, 2015)'
_diffrn_ambient_temperature 100.(2)
_diffrn_detector_area_resol_mean 7.3910
_diffrn_measured_fraction_theta_full 0.999
_diffrn_measured_fraction_theta_max 0.999
_diffrn_measurement_device '\k--geometry diffractometer'
_diffrn_measurement_device_type 'Bruker D8 VENTURE PHOTON-III C14'
_diffrn_measurement_method '\f or \w oscillation scans'
_diffrn_radiation_monochromator 'multilayer mirror'
_diffrn_radiation_type 'Mo K\a'
_diffrn_radiation_wavelength 0.71073
_diffrn_reflns_av_R_equivalents 0.0866
_diffrn_reflns_av_unetI/netI 0.0261
_diffrn_reflns_limit_h_max 15
_diffrn_reflns_limit_h_min -16
_diffrn_reflns_limit_k_max 13
_diffrn_reflns_limit_k_min 0
_diffrn_reflns_limit_l_max 23
_diffrn_reflns_limit_l_min 0
_diffrn_reflns_number 288564
_diffrn_reflns_theta_full 25.24
_diffrn_reflns_theta_max 30.55
_diffrn_reflns_theta_min 2.46
_diffrn_source 'microfocus sealed tube'
_diffrn_source_type 'Incoatec I\mS 3.0'
_diffrn_source_voltage 50
_exptl_absorpt_coefficient_mu 2.469
_exptl_absorpt_correction_T_max 0.746070
_exptl_absorpt_correction_T_min 0.651703
_exptl_absorpt_correction_type multi-scan
_exptl_absorpt_process_details 'TWINABS - Bruker AXS scaling for twinned crystals - Version 2012/1'
_exptl_crystal_colour 'clear colourless'
_exptl_crystal_density_diffrn 1.541
_exptl_crystal_density_method 'not measured'
_exptl_crystal_description block
_exptl_crystal_F_000 832
_exptl_crystal_size_max 0.256
_exptl_crystal_size_mid 0.125
_exptl_crystal_size_min 0.081
_refine_diff_density_max 2.041
_refine_diff_density_min -1.332
_refine_ls_extinction_method none
_refine_ls_goodness_of_fit_ref 1.070
_refine_ls_hydrogen_treatment constr
_refine_ls_matrix_type full
_refine_ls_number_parameters 220
_refine_ls_number_reflns 5431
_refine_ls_number_restraints 181
_refine_ls_restrained_S_all 1.055
_refine_ls_R_factor_all 0.0724
_refine_ls_R_factor_gt 0.0615
_refine_ls_shift/su_max 0.001
_refine_ls_shift/su_mean 0.000
_refine_ls_structure_factor_coef Fsqd
_refine_ls_weighting_details 'w=1/[\s^2^(Fo^2^)+(0.0579P)^2^+4.7000P] where P=(Fo^2^+2Fc^2^)/3'
_refine_ls_weighting_scheme calc
_refine_ls_wR_factor_gt 0.1499
_refine_ls_wR_factor_ref 0.1572
_reflns_Friedel_coverage 0.000
_reflns_number_gt 4684
_reflns_number_total 5431
_reflns_threshold_expression 'I > 2\s(I)'
_cod_data_source_file d1cc04056a2.cif
_cod_data_source_block 21SRA006
_cod_depositor_comments
;
The following automatic conversions were performed:

data item '_exptl_absorpt_correction_type' value 'Multi-Scan' was
changed to 'multi-scan' in accordance with the
/home/data/users/saulius/crontab/automatic-downloads/rss-feeds/RSC/lib/dictionaries/cif_core.dic
dictionary named 'cif_core.dic' version 2.4.2 last updated on
2011-04-26.

Automatic conversion script
Id: cif_fix_values 7556 2019-12-06 15:28:31Z antanas 

 Adding full bibliography for 7128978--7128979.cif.
;
_cod_database_code 7128978

loop_
_space_group_symop_operation_xyz
'x, y, z'
'-x+1/2, y+1/2, -z+1/2'
'-x, -y, -z'
'x-1/2, -y-1/2, z-1/2'

loop_
_atom_site_type_symbol
_atom_site_label
_atom_site_fract_x
_atom_site_fract_y
_atom_site_fract_z
_atom_site_U_iso_or_equiv
_atom_site_adp_type
_atom_site_calc_flag
_atom_site_refinement_flags_adp
_atom_site_refinement_flags_occupancy
_atom_site_refinement_flags_posn
_atom_site_occupancy
_atom_site_disorder_assembly
_atom_site_disorder_group
Br Br1 0.60085(4) 0.07771(4) 0.60696(3) 0.04630(15) Uani d . . . 1 . .
N N1 0.2694(2) 0.4701(3) 0.50096(15) 0.0226(5) Uani d . . . 1 . .
C C2 0.2923(3) 0.6169(4) 0.5225(2) 0.0309(7) Uani d . . . 1 . .
H H2A 0.279846 0.670693 0.470491 0.037000 Uiso calc U . R 1 . .
H H2B 0.379448 0.628185 0.556059 0.037000 Uiso calc U . R 1 . .
C C3 0.2107(4) 0.6766(5) 0.5705(2) 0.0450(10) Uani d . . . 1 . .
H H3 0.122354 0.668302 0.536635 0.054000 Uiso calc U . R 1 . .
O O4 0.2288(3) 0.6093(4) 0.64886(18) 0.0485(8) Uani d . . . 1 . .
C C5 0.1896(4) 0.4672(6) 0.6449(3) 0.0461(10) Uani d . . . 1 . .
H H5A 0.114283 0.456059 0.597192 0.055000 Uiso calc U . R 1 . .
H H5B 0.167787 0.444710 0.696296 0.055000 Uiso calc U . R 1 . .
C C6 0.2860(3) 0.3652(4) 0.63549(19) 0.0301(7) Uani d . . . 1 . .
C C7 0.3410(4) 0.2692(5) 0.6970(2) 0.0395(9) Uani d . . . 1 . .
H H7 0.316045 0.265473 0.746164 0.047000 Uiso calc U . R 1 . .
C C8 0.4309(4) 0.1794(4) 0.6884(2) 0.0398(9) Uani d . . . 1 . .
H H8 0.466355 0.113039 0.730296 0.048000 Uiso calc U . R 1 . .
C C9 0.4683(3) 0.1882(4) 0.6174(2) 0.0302(7) Uani d . . . 1 . .
C C10 0.4161(3) 0.2823(3) 0.55445(18) 0.0238(6) Uani d . . . 1 . .
H H10 0.443114 0.286962 0.506111 0.029000 Uiso calc U . R 1 . .
C C11 0.3242(3) 0.3690(3) 0.56347(17) 0.0223(5) Uani d . . . 1 . .
C C12 0.2453(4) 0.8325(6) 0.5866(3) 0.0541(12) Uani d . . . 1 . .
H H12 0.325264 0.854141 0.621948 0.065000 Uiso calc U . R 1 . .
C C13 0.1745(6) 0.9314(7) 0.5559(4) 0.0752(19) Uani d . . . 1 . .
H H13A 0.093868 0.913451 0.520223 0.090000 Uiso calc U . R 1 . .
H H13B 0.201573 1.024148 0.568286 0.090000 Uiso calc U . R 1 . .
S S21 0.18974(6) 0.42290(8) 0.40720(4) 0.02196(16) Uani d . . . 1 . .
O O22 0.1058(2) 0.5343(3) 0.37429(14) 0.0302(5) Uani d . . . 1 . .
O O23 0.1443(2) 0.2863(3) 0.41368(14) 0.0303(5) Uani d . . . 1 . .
C C24 0.2913(2) 0.4127(3) 0.34554(16) 0.0188(5) Uani d . . . 1 . .
C C25 0.3200(3) 0.5322(3) 0.30898(18) 0.0223(5) Uani d . . . 1 . .
H H25 0.289567 0.619653 0.319718 0.027000 Uiso calc U . R 1 . .
C C26 0.3942(3) 0.5215(3) 0.25629(19) 0.0242(6) Uani d . . . 1 . .
H H26 0.413439 0.602444 0.230470 0.029000 Uiso calc U . R 1 . .
C C27 0.4406(3) 0.3942(4) 0.24097(19) 0.0250(6) Uani d . . . 1 . .
C C28 0.4126(3) 0.2771(3) 0.2801(2) 0.0277(6) Uani d . . . 1 . .
H H28 0.445285 0.189910 0.271053 0.033000 Uiso calc U . R 1 . .
C C29 0.3377(3) 0.2853(3) 0.33203(19) 0.0240(6) Uani d . . . 1 . .
H H29 0.318576 0.204411 0.357952 0.029000 Uiso calc U . R 1 . .
C C30 0.5178(4) 0.3839(5) 0.1819(2) 0.0384(8) Uani d . . . 1 . .
H H30A 0.496119 0.299244 0.148656 0.058000 Uiso calc U . R 1 . .
H H30B 0.605280 0.381176 0.213881 0.058000 Uiso calc U . R 1 . .
H H30C 0.502171 0.464559 0.144896 0.058000 Uiso calc U . R 1 . .

loop_
_atom_site_aniso_label
_atom_site_aniso_U_11
_atom_site_aniso_U_22
_atom_site_aniso_U_33
_atom_site_aniso_U_12
_atom_site_aniso_U_13
_atom_site_aniso_U_23
Br1 0.0434(2) 0.02830(19) 0.0513(3) 0.00997(15) -0.01045(17) 0.00635(16)
N1 0.0263(11) 0.0277(12) 0.0118(10) 0.0050(10) 0.0025(8) -0.0022(9)
C2 0.0398(17) 0.0322(16) 0.0193(13) 0.0065(14) 0.0066(12) -0.0050(12)
C3 0.046(2) 0.061(3) 0.0266(16) 0.0180(19) 0.0085(15) -0.0149(17)
O4 0.0555(18) 0.067(2) 0.0260(13) 0.0093(16) 0.0171(12) -0.0143(13)
C5 0.0353(18) 0.080(3) 0.0296(18) -0.0038(19) 0.0196(15) -0.0081(19)
C6 0.0257(14) 0.048(2) 0.0173(13) -0.0124(13) 0.0078(11) -0.0020(13)
C7 0.0419(18) 0.058(2) 0.0170(13) -0.0238(17) 0.0059(13) 0.0060(14)
C8 0.047(2) 0.041(2) 0.0219(14) -0.0192(16) -0.0057(13) 0.0120(14)
C9 0.0297(15) 0.0260(15) 0.0256(14) -0.0049(12) -0.0062(11) 0.0072(12)
C10 0.0227(12) 0.0284(15) 0.0178(12) -0.0016(11) 0.0023(10) 0.0053(11)
C11 0.0210(12) 0.0309(15) 0.0140(11) -0.0044(11) 0.0036(9) 0.0015(11)
C12 0.039(2) 0.074(3) 0.046(2) 0.003(2) 0.0091(18) -0.032(2)
C13 0.073(4) 0.073(4) 0.066(4) 0.017(3) -0.001(3) -0.037(3)
S21 0.0177(3) 0.0317(4) 0.0147(3) 0.0022(3) 0.0021(2) -0.0003(3)
O22 0.0228(10) 0.0440(14) 0.0218(10) 0.0122(10) 0.0032(8) 0.0037(10)
O23 0.0266(11) 0.0403(14) 0.0218(10) -0.0092(10) 0.0037(8) 0.0003(10)
C24 0.0191(11) 0.0226(13) 0.0123(10) 0.0013(10) 0.0011(9) -0.0013(9)
C25 0.0221(12) 0.0215(13) 0.0213(13) -0.0011(10) 0.0033(10) -0.0042(10)
C26 0.0229(13) 0.0261(14) 0.0226(13) -0.0052(11) 0.0051(10) -0.0012(11)
C27 0.0215(12) 0.0322(16) 0.0201(13) -0.0032(11) 0.0043(10) -0.0059(11)
C28 0.0315(15) 0.0253(15) 0.0270(14) 0.0047(12) 0.0098(12) -0.0040(12)
C29 0.0289(14) 0.0198(13) 0.0227(13) 0.0029(11) 0.0065(11) 0.0000(10)
C30 0.0354(17) 0.052(2) 0.0334(18) -0.0016(17) 0.0190(15) -0.0081(17)

loop_
_atom_type_symbol
_atom_type_description
_atom_type_scat_dispersion_real
_atom_type_scat_dispersion_imag
_atom_type_scat_source
C C 0.0033 0.0016 'International Tables Vol C Tables 4.2.6.8 and 6.1.1.4'
H H 0.0000 0.0000 'International Tables Vol C Tables 4.2.6.8 and 6.1.1.4'
N N 0.0061 0.0033 'International Tables Vol C Tables 4.2.6.8 and 6.1.1.4'
O O 0.0106 0.0060 'International Tables Vol C Tables 4.2.6.8 and 6.1.1.4'
S S 0.1246 0.1234 'International Tables Vol C Tables 4.2.6.8 and 6.1.1.4'
Br Br -0.2901 2.4595 'International Tables Vol C Tables 4.2.6.8 and 6.1.1.4'

loop_
_geom_angle_atom_site_label_1
_geom_angle_atom_site_label_2
_geom_angle_atom_site_label_3
_geom_angle_site_symmetry_1
_geom_angle_site_symmetry_3
_geom_angle
_geom_angle_publ_flag
C11 N1 C2 . . 118.1(2) ?
C11 N1 S21 . . 120.9(2) ?
C2 N1 S21 . . 121.0(2) ?
N1 C2 C3 . . 114.1(3) ?
N1 C2 H2A . . 108.700000 ?
C3 C2 H2A . . 108.700000 ?
N1 C2 H2B . . 108.700000 ?
C3 C2 H2B . . 108.700000 ?
H2A C2 H2B . . 107.600000 ?
O4 C3 C2 . . 112.0(3) ?
O4 C3 C12 . . 108.7(3) ?
C2 C3 C12 . . 107.4(4) ?
O4 C3 H3 . . 109.600000 ?
C2 C3 H3 . . 109.600000 ?
C12 C3 H3 . . 109.600000 ?
C3 O4 C5 . . 115.7(3) ?
O4 C5 C6 . . 113.7(3) ?
O4 C5 H5A . . 108.800000 ?
C6 C5 H5A . . 108.800000 ?
O4 C5 H5B . . 108.800000 ?
C6 C5 H5B . . 108.800000 ?
H5A C5 H5B . . 107.700000 ?
C7 C6 C11 . . 118.2(3) ?
C7 C6 C5 . . 122.4(3) ?
C11 C6 C5 . . 119.4(3) ?
C8 C7 C6 . . 121.6(3) ?
C8 C7 H7 . . 119.200000 ?
C6 C7 H7 . . 119.200000 ?
C7 C8 C9 . . 118.5(3) ?
C7 C8 H8 . . 120.700000 ?
C9 C8 H8 . . 120.700000 ?
C8 C9 C10 . . 121.8(4) ?
C8 C9 Br1 . . 120.0(3) ?
C10 C9 Br1 . . 118.1(3) ?
C11 C10 C9 . . 118.7(3) ?
C11 C10 H10 . . 120.700000 ?
C9 C10 H10 . . 120.700000 ?
C10 C11 C6 . . 121.0(3) ?
C10 C11 N1 . . 120.7(3) ?
C6 C11 N1 . . 118.2(3) ?
C13 C12 C3 . . 124.4(5) ?
C13 C12 H12 . . 117.800000 ?
C3 C12 H12 . . 117.800000 ?
C12 C13 H13A . . 120.000000 ?
C12 C13 H13B . . 120.000000 ?
H13A C13 H13B . . 120.000000 ?
O23 S21 O22 . . 120.44(15) ?
O23 S21 N1 . . 107.05(14) ?
O22 S21 N1 . . 106.14(14) ?
O23 S21 C24 . . 107.81(14) ?
O22 S21 C24 . . 106.85(14) ?
N1 S21 C24 . . 108.04(13) ?
C29 C24 C25 . . 121.1(3) ?
C29 C24 S21 . . 119.4(2) ?
C25 C24 S21 . . 119.5(2) ?
C24 C25 C26 . . 118.9(3) ?
C24 C25 H25 . . 120.500000 ?
C26 C25 H25 . . 120.500000 ?
C27 C26 C25 . . 121.0(3) ?
C27 C26 H26 . . 119.500000 ?
C25 C26 H26 . . 119.500000 ?
C26 C27 C28 . . 118.7(3) ?
C26 C27 C30 . . 120.3(3) ?
C28 C27 C30 . . 121.0(3) ?
C29 C28 C27 . . 121.2(3) ?
C29 C28 H28 . . 119.400000 ?
C27 C28 H28 . . 119.400000 ?
C24 C29 C28 . . 119.1(3) ?
C24 C29 H29 . . 120.400000 ?
C28 C29 H29 . . 120.400000 ?
C27 C30 H30A . . 109.500000 ?
C27 C30 H30B . . 109.500000 ?
H30A C30 H30B . . 109.500000 ?
C27 C30 H30C . . 109.500000 ?
H30A C30 H30C . . 109.500000 ?
H30B C30 H30C . . 109.500000 ?

loop_
_geom_bond_atom_site_label_1
_geom_bond_atom_site_label_2
_geom_bond_site_symmetry_2
_geom_bond_distance
_geom_bond_publ_flag
Br1 C9 . 1.895(4) ?
N1 C11 . 1.434(4) ?
N1 C2 . 1.468(4) ?
N1 S21 . 1.633(3) ?
C2 C3 . 1.511(5) ?
C2 H2A . 0.990000 ?
C2 H2B . 0.990000 ?
C3 O4 . 1.427(5) ?
C3 C12 . 1.559(7) ?
C3 H3 . 1.000000 ?
O4 C5 . 1.438(6) ?
C5 C6 . 1.515(6) ?
C5 H5A . 0.990000 ?
C5 H5B . 0.990000 ?
C6 C7 . 1.391(5) ?
C6 C11 . 1.401(4) ?
C7 C8 . 1.379(7) ?
C7 H7 . 0.950000 ?
C8 C9 . 1.381(5) ?
C8 H8 . 0.950000 ?
C9 C10 . 1.387(4) ?
C10 C11 . 1.381(4) ?
C10 H10 . 0.950000 ?
C12 C13 . 1.258(8) ?
C12 H12 . 0.950000 ?
C13 H13A . 0.950000 ?
C13 H13B . 0.950000 ?
S21 O23 . 1.432(3) ?
S21 O22 . 1.436(2) ?
S21 C24 . 1.766(3) ?
C24 C29 . 1.384(4) ?
C24 C25 . 1.390(4) ?
C25 C26 . 1.394(4) ?
C25 H25 . 0.950000 ?
C26 C27 . 1.391(5) ?
C26 H26 . 0.950000 ?
C27 C28 . 1.392(5) ?
C27 C30 . 1.509(4) ?
C28 C29 . 1.389(4) ?
C28 H28 . 0.950000 ?
C29 H29 . 0.950000 ?
C30 H30A . 0.980000 ?
C30 H30B . 0.980000 ?
C30 H30C . 0.980000 ?

loop_
_geom_torsion_atom_site_label_1
_geom_torsion_atom_site_label_2
_geom_torsion_atom_site_label_3
_geom_torsion_atom_site_label_4
_geom_torsion_site_symmetry_1
_geom_torsion_site_symmetry_2
_geom_torsion_site_symmetry_3
_geom_torsion_site_symmetry_4
_geom_torsion
_geom_torsion_publ_flag
C11 N1 C2 C3 . . . . -81.3(4) ?
S21 N1 C2 C3 . . . . 101.7(3) ?
N1 C2 C3 O4 . . . . 61.8(4) ?
N1 C2 C3 C12 . . . . -179.0(3) ?
C2 C3 O4 C5 . . . . -67.4(5) ?
C12 C3 O4 C5 . . . . 174.2(3) ?
C3 O4 C5 C6 . . . . 85.6(4) ?
O4 C5 C6 C7 . . . . 114.6(4) ?
O4 C5 C6 C11 . . . . -63.8(4) ?
C11 C6 C7 C8 . . . . 0.0(5) ?
C5 C6 C7 C8 . . . . -178.3(4) ?
C6 C7 C8 C9 . . . . 1.4(5) ?
C7 C8 C9 C10 . . . . -1.4(5) ?
C7 C8 C9 Br1 . . . . 174.8(3) ?
C8 C9 C10 C11 . . . . -0.1(5) ?
Br1 C9 C10 C11 . . . . -176.3(2) ?
C9 C10 C11 C6 . . . . 1.7(5) ?
C9 C10 C11 N1 . . . . 178.6(3) ?
C7 C6 C11 C10 . . . . -1.6(5) ?
C5 C6 C11 C10 . . . . 176.8(3) ?
C7 C6 C11 N1 . . . . -178.6(3) ?
C5 C6 C11 N1 . . . . -0.2(5) ?
C2 N1 C11 C10 . . . . -112.3(3) ?
S21 N1 C11 C10 . . . . 64.6(4) ?
C2 N1 C11 C6 . . . . 64.7(4) ?
S21 N1 C11 C6 . . . . -118.3(3) ?
O4 C3 C12 C13 . . . . -124.6(6) ?
C2 C3 C12 C13 . . . . 114.0(6) ?
C11 N1 S21 O23 . . . . 24.8(3) ?
C2 N1 S21 O23 . . . . -158.3(2) ?
C11 N1 S21 O22 . . . . 154.6(2) ?
C2 N1 S21 O22 . . . . -28.5(3) ?
C11 N1 S21 C24 . . . . -91.1(2) ?
C2 N1 S21 C24 . . . . 85.8(3) ?
O23 S21 C24 C29 . . . . -16.7(3) ?
O22 S21 C24 C29 . . . . -147.5(2) ?
N1 S21 C24 C29 . . . . 98.7(3) ?
O23 S21 C24 C25 . . . . 161.1(2) ?
O22 S21 C24 C25 . . . . 30.3(3) ?
N1 S21 C24 C25 . . . . -83.5(2) ?
C29 C24 C25 C26 . . . . 1.7(4) ?
S21 C24 C25 C26 . . . . -176.1(2) ?
C24 C25 C26 C27 . . . . -0.8(4) ?
C25 C26 C27 C28 . . . . -0.7(5) ?
C25 C26 C27 C30 . . . . 178.3(3) ?
C26 C27 C28 C29 . . . . 1.4(5) ?
C30 C27 C28 C29 . . . . -177.5(3) ?
C25 C24 C29 C28 . . . . -1.0(4) ?
S21 C24 C29 C28 . . . . 176.8(2) ?
C27 C28 C29 C24 . . . . -0.6(5) ?
